data_1548197
loop_
_publ_author_name
'Kai Wu'
'Kang Li'
'Ya-Jun Hou'
'Mei Pan'
'Lu-Yin Zhang'
'Ling Chen'
'Cheng-Yong Su'

_publ_section_title
;
 Homochiral D4-symmetric metal-organic cages from stereogenic Ru(II)
 metalloligands for effective enantioseparation of atropisomeric molecules
;
_journal_name_full 'Nature Communications'
_journal_page_first 10487
_journal_paper_doi 10.1038/ncomms10487
_journal_volume 7
_journal_year 2016
_chemical_formula_sum 'C40 H24 Cl2 N8 O15 Ru'
_chemical_formula_weight 1028.64
_space_group_crystal_system orthorhombic
_space_group_IT_number 19
_space_group_name_Hall 'P 2ac 2ab'
_space_group_name_H-M_alt 'P 21 21 21'
_symmetry_space_group_name_Hall 'P 2ac 2ab'
_symmetry_space_group_name_H-M 'P 21 21 21'
_atom_sites_solution_hydrogens geom
_cell_angle_alpha 90
_cell_angle_beta 90
_cell_angle_gamma 90
_cell_formula_units_Z 4
_cell_length_a 13.8114(2)
_cell_length_b 14.0525(2)
_cell_length_c 20.7957(3)
_cell_measurement_reflns_used 8873
_cell_measurement_temperature 150(2)
_cell_measurement_theta_max 73.9463
_cell_measurement_theta_min 3.1422
_cell_volume 4036.13(10)
_computing_cell_refinement
;
CrysAlisPro, Agilent Technologies,
Version 1.171.36.21 (release 14-08-2012 CrysAlis171 .NET)
(compiled Sep 14 2012,17:21:16)
;
_computing_data_collection
;
CrysAlisPro, Agilent Technologies,
Version 1.171.36.21 (release 14-08-2012 CrysAlis171 .NET)
(compiled Sep 14 2012,17:21:16)
;
_computing_data_reduction
;
CrysAlisPro, Agilent Technologies,
Version 1.171.36.21 (release 14-08-2012 CrysAlis171 .NET)
(compiled Sep 14 2012,17:21:16)
;
_computing_structure_refinement 'SHELXL-2014/7 (Sheldrick, 2014)'
_diffrn_ambient_temperature 150(2)
_diffrn_detector_area_resol_mean 10.6525
_diffrn_measured_fraction_theta_full 1.000
_diffrn_measured_fraction_theta_max 0.975
_diffrn_measurement_device_type 'SuperNova, Dual, Cu at zero, Atlas'
_diffrn_radiation_monochromator mirror
_diffrn_radiation_source 'SuperNova (Cu) X-ray Source'
_diffrn_radiation_type CuK\a
_diffrn_radiation_wavelength 1.54178
_diffrn_reflns_av_R_equivalents 0.0251
_diffrn_reflns_av_unetI/netI 0.0364
_diffrn_reflns_Laue_measured_fraction_full 1.000
_diffrn_reflns_Laue_measured_fraction_max 0.975
_diffrn_reflns_limit_h_max 16
_diffrn_reflns_limit_h_min -15
_diffrn_reflns_limit_k_max 17
_diffrn_reflns_limit_k_min -13
_diffrn_reflns_limit_l_max 25
_diffrn_reflns_limit_l_min -14
_diffrn_reflns_number 15207
_diffrn_reflns_point_group_measured_fraction_full 0.999
_diffrn_reflns_point_group_measured_fraction_max 0.960
_diffrn_reflns_theta_full 67.679
_diffrn_reflns_theta_max 74.104
_diffrn_reflns_theta_min 3.796
_exptl_absorpt_coefficient_mu 5.107
_exptl_absorpt_correction_T_max 1.00000
_exptl_absorpt_correction_T_min 0.84565
_exptl_absorpt_correction_type multi-scan
_exptl_absorpt_process_details
;
CrysAlisPro, Agilent Technologies,
Version 1.171.36.21 (release 14-08-2012 CrysAlis171 .NET)
(compiled Sep 14 2012,17:21:16)
Empirical absorption correction using spherical harmonics,
 implemented in SCALE3 ABSPACK scaling algorithm.
;
_exptl_crystal_colour black
_exptl_crystal_density_diffrn 1.693
_exptl_crystal_description Needle
_exptl_crystal_F_000 2072
_exptl_crystal_size_max 0.08
_exptl_crystal_size_mid 0.05
_exptl_crystal_size_min 0.04
_refine_diff_density_max 0.949
_refine_diff_density_min -0.935
_refine_diff_density_rms 0.093
_refine_ls_abs_structure_details
;
 Flack x determined using 3147 quotients [(I+)-(I-)]/[(I+)+(I-)]
 (Parsons, Flack and Wagner, Acta Cryst. B69 (2013) 249-259).
;
_refine_ls_abs_structure_Flack -0.015(4)
_refine_ls_extinction_coef .
_refine_ls_extinction_method none
_refine_ls_goodness_of_fit_ref 1.027
_refine_ls_hydrogen_treatment constr
_refine_ls_matrix_type full
_refine_ls_number_parameters 527
_refine_ls_number_reflns 7890
_refine_ls_number_restraints 8
_refine_ls_restrained_S_all 1.041
_refine_ls_R_factor_all 0.0462
_refine_ls_R_factor_gt 0.0438
_refine_ls_shift/su_max 0.001
_refine_ls_shift/su_mean 0.000
_refine_ls_structure_factor_coef Fsqd
_refine_ls_weighting_details 'w=1/[\s^2^(Fo^2^)+(0.0730P)^2^+5.1636P] where P=(Fo^2^+2Fc^2^)/3'
_refine_ls_weighting_scheme calc
_refine_ls_wR_factor_gt 0.1168
_refine_ls_wR_factor_ref 0.1195
_reflns_Friedel_coverage 0.773
_reflns_Friedel_fraction_full 0.999
_reflns_Friedel_fraction_max 0.942
_reflns_number_gt 7536
_reflns_number_total 7890
_reflns_threshold_expression 'I > 2\s(I)'
_cod_data_source_file CIF2.cif
_cod_data_source_block delta-2
_cod_database_code 1548197
_shelx_space_group_comment
;
The symmetry employed for this shelxl refinement is uniquely defined
by the following loop, which should always be used as a source of
symmetry information in preference to the above space-group names.
They are only intended as comments.
;
_shelx_estimated_absorpt_t_min 0.685
_shelx_estimated_absorpt_t_max 0.822

loop_
_space_group_symop_operation_xyz
'x, y, z'
'-x+1/2, -y, z+1/2'
'-x, y+1/2, -z+1/2'
'x+1/2, -y+1/2, -z'

loop_
_atom_site_label
_atom_site_type_symbol
_atom_site_fract_x
_atom_site_fract_y
_atom_site_fract_z
_atom_site_U_iso_or_equiv
_atom_site_adp_type
_atom_site_occupancy
_atom_site_site_symmetry_order
_atom_site_calc_flag
_atom_site_refinement_flags_posn
_atom_site_refinement_flags_adp
_atom_site_refinement_flags_occupancy
_atom_site_disorder_assembly
_atom_site_disorder_group
Ru1 Ru 0.28870(3) 0.51022(3) 0.56425(2) 0.02390(13) Uani 1 1 d . . . . .
O1 O 0.4698(5) 0.5883(4) 0.8478(3) 0.0481(14) Uani 1 1 d . . . . .
O2 O 0.4714(4) 0.3948(4) 0.8409(3) 0.0463(13) Uani 1 1 d . . . . .
O3 O 0.6042(6) 0.7442(8) 0.3960(5) 0.112(4) Uani 1 1 d . U . . .
O4 O 0.4355(5) 0.7944(4) 0.3378(3) 0.0569(15) Uani 1 1 d . . . . .
O5 O 0.0154(4) 0.2081(4) 0.4136(3) 0.0503(13) Uani 1 1 d . . . . .
O6 O -0.1174(4) 0.3115(5) 0.4835(3) 0.0542(14) Uani 1 1 d . . . . .
N1 N 0.3173(4) 0.5983(4) 0.6418(3) 0.0274(11) Uani 1 1 d . . . . .
N2 N 0.3215(4) 0.4121(4) 0.6351(3) 0.0253(10) Uani 1 1 d . . . . .
N3 N 0.4292(4) 0.5404(4) 0.5363(2) 0.0276(10) Uani 1 1 d . . . . .
N4 N 0.2647(4) 0.6139(4) 0.4952(3) 0.0280(11) Uani 1 1 d . . . . .
N5 N 0.2636(4) 0.4110(4) 0.4938(2) 0.0274(11) Uani 1 1 d . . . . .
N6 N 0.1434(3) 0.4823(4) 0.5791(2) 0.0280(10) Uani 1 1 d . . . . .
C1 C 0.3116(5) 0.6946(5) 0.6432(3) 0.0308(14) Uani 1 1 d . . . . .
H1 H 0.2838 0.7268 0.6076 0.037 Uiso 1 1 calc R U . . .
C2 C 0.3452(5) 0.7479(5) 0.6951(4) 0.0373(15) Uani 1 1 d . . . . .
H2 H 0.3393 0.8153 0.6950 0.045 Uiso 1 1 calc R U . . .
C3 C 0.3870(5) 0.7018(5) 0.7466(3) 0.0327(14) Uani 1 1 d . . . . .
H3 H 0.4119 0.7369 0.7820 0.039 Uiso 1 1 calc R U . . .
C4 C 0.3922(5) 0.6029(4) 0.7457(3) 0.0290(12) Uani 1 1 d . . . . .
C5 C 0.4352(5) 0.5479(5) 0.8008(3) 0.0354(15) Uani 1 1 d D . . . .
C6 C 0.4339(5) 0.4418(5) 0.7979(4) 0.0376(15) Uani 1 1 d D . . . .
C7 C 0.3894(5) 0.3945(5) 0.7410(3) 0.0311(13) Uani 1 1 d . . . . .
C8 C 0.3795(5) 0.2957(5) 0.7369(3) 0.0336(14) Uani 1 1 d . . . . .
H8 H 0.4008 0.2556 0.7708 0.040 Uiso 1 1 calc R U . . .
C9 C 0.3378(5) 0.2579(5) 0.6821(3) 0.0340(14) Uani 1 1 d . . . . .
H9 H 0.3273 0.1913 0.6789 0.041 Uiso 1 1 calc R U . . .
C10 C 0.3117(5) 0.3168(4) 0.6323(3) 0.0317(14) Uani 1 1 d . . . . .
H10 H 0.2856 0.2892 0.5943 0.038 Uiso 1 1 calc R U . . .
C11 C 0.3579(4) 0.4497(4) 0.6902(3) 0.0259(12) Uani 1 1 d . . . . .
C12 C 0.3571(4) 0.5541(4) 0.6934(3) 0.0265(12) Uani 1 1 d . . . . .
C13 C 0.5112(4) 0.5030(5) 0.5600(3) 0.0346(12) Uani 1 1 d . . . . .
H13 H 0.5069 0.4572 0.5934 0.041 Uiso 1 1 calc R U . . .
C14 C 0.6023(5) 0.5289(6) 0.5375(4) 0.0433(16) Uani 1 1 d . . . . .
H14 H 0.6589 0.5007 0.5551 0.052 Uiso 1 1 calc R U . . .
C15 C 0.6093(6) 0.5951(6) 0.4898(4) 0.0490(18) Uani 1 1 d . . . . .
H15 H 0.6708 0.6146 0.4741 0.059 Uiso 1 1 calc R U . . .
C16 C 0.5247(6) 0.6335(6) 0.4645(4) 0.0424(16) Uani 1 1 d . . . . .
C17 C 0.5285(6) 0.7093(8) 0.4145(4) 0.057(2) Uani 1 1 d . . . . .
C18 C 0.4340(6) 0.7425(6) 0.3844(3) 0.0428(17) Uani 1 1 d . . . . .
C19 C 0.3415(6) 0.7112(5) 0.4150(3) 0.0358(15) Uani 1 1 d . . . . .
C20 C 0.2530(6) 0.7456(5) 0.3953(4) 0.0415(17) Uani 1 1 d . . . . .
H20 H 0.2488 0.7906 0.3613 0.050 Uiso 1 1 calc R U . . .
C21 C 0.1709(6) 0.7137(5) 0.4257(4) 0.0422(17) Uani 1 1 d . . . . .
H21 H 0.1091 0.7366 0.4130 0.051 Uiso 1 1 calc R U . . .
C22 C 0.1788(5) 0.6480(5) 0.4750(4) 0.0364(15) Uani 1 1 d . . . . .
H22 H 0.1214 0.6260 0.4953 0.044 Uiso 1 1 calc R U . . .
C23 C 0.3460(5) 0.6454(5) 0.4649(3) 0.0308(13) Uani 1 1 d . . . . .
C24 C 0.4363(5) 0.6059(5) 0.4888(3) 0.0304(13) Uani 1 1 d . . . . .
C25 C 0.3291(5) 0.3756(5) 0.4516(3) 0.0342(14) Uani 1 1 d . . . . .
H25 H 0.3936 0.3993 0.4523 0.041 Uiso 1 1 calc R U . . .
C26 C 0.3046(7) 0.3054(5) 0.4071(3) 0.0433(18) Uani 1 1 d . . . . .
H26 H 0.3518 0.2825 0.3776 0.052 Uiso 1 1 calc R U . . .
C27 C 0.2127(7) 0.2696(5) 0.4060(3) 0.0392(15) Uani 1 1 d . . . . .
H27 H 0.1959 0.2199 0.3771 0.047 Uiso 1 1 calc R U . . .
C28 C 0.1449(5) 0.3066(4) 0.4474(3) 0.0347(14) Uani 1 1 d . . . . .
C29 C 0.0410(5) 0.2736(5) 0.4482(3) 0.0405(16) Uani 1 1 d D . . . .
C30 C -0.0294(5) 0.3253(5) 0.4899(3) 0.0403(16) Uani 1 1 d D . . . .
C31 C 0.0075(5) 0.3935(5) 0.5388(3) 0.0354(14) Uani 1 1 d . . . . .
C32 C -0.0524(5) 0.4340(5) 0.5853(4) 0.0421(16) Uani 1 1 d . . . . .
H32 H -0.1193 0.4187 0.5871 0.051 Uiso 1 1 calc R U . . .
C33 C -0.0118(5) 0.4973(6) 0.6288(3) 0.0400(14) Uani 1 1 d . . . . .
H33 H -0.0506 0.5254 0.6614 0.048 Uiso 1 1 calc R U . . .
C34 C 0.0858(5) 0.5195(5) 0.6246(3) 0.0338(13) Uani 1 1 d . . . . .
H34 H 0.1129 0.5625 0.6549 0.041 Uiso 1 1 calc R U . . .
C35 C 0.1049(5) 0.4186(4) 0.5378(3) 0.0305(13) Uani 1 1 d . . . . .
C36 C 0.1721(5) 0.3774(4) 0.4907(3) 0.0302(13) Uani 1 1 d . . . . .
Cl1 Cl 0.32776(13) 0.00650(14) 0.79132(8) 0.0466(4) Uani 1 1 d . . . . .
Cl2 Cl 0.34498(11) 0.51433(14) 0.30230(7) 0.0407(4) Uani 1 1 d . . . . .
O7 O 0.3800(8) 0.0901(7) 0.8134(5) 0.100(3) Uiso 1 1 d . . . . .
O8 O 0.2993(9) 0.0055(10) 0.7260(6) 0.137(4) Uiso 1 1 d . . . . .
O9 O 0.3915(8) -0.0705(8) 0.7984(5) 0.106(3) Uiso 1 1 d . . . . .
O10 O 0.2507(8) -0.0137(9) 0.8322(5) 0.117(3) Uiso 1 1 d . . . . .
O11 O 0.2548(4) 0.5171(4) 0.3381(2) 0.0458(11) Uiso 1 1 d . . . . .
O12 O 0.3534(5) 0.4231(4) 0.2707(3) 0.0508(14) Uiso 1 1 d . . . . .
O13 O 0.3448(5) 0.5885(5) 0.2548(3) 0.0558(15) Uiso 1 1 d . . . . .
O14 O 0.4249(4) 0.5270(4) 0.3462(3) 0.0541(14) Uiso 1 1 d . . . . .
N7 N 0.4249(7) 0.8172(6) 0.0740(4) 0.071(2) Uiso 1 1 d . . . . .
N8 N 0.9344(6) 0.6498(6) 0.4883(4) 0.063(2) Uiso 1 1 d . . . . .
C37 C 0.4147(7) 0.8307(6) 0.1276(4) 0.0531(19) Uiso 1 1 d . . . . .
C38 C 0.4059(10) 0.8481(9) 0.1957(6) 0.082(3) Uiso 1 1 d . . . . .
H38A H 0.4661 0.8763 0.2119 0.123 Uiso 1 1 calc R U . . .
H38B H 0.3936 0.7880 0.2181 0.123 Uiso 1 1 calc R U . . .
H38C H 0.3521 0.8921 0.2035 0.123 Uiso 1 1 calc R U . . .
C39 C 0.8953(7) 0.5948(6) 0.4595(4) 0.0508(19) Uiso 1 1 d . . . . .
C40 C 0.8451(7) 0.5226(7) 0.4219(4) 0.064(2) Uiso 1 1 d . . . . .
H40A H 0.8911 0.4915 0.3928 0.096 Uiso 1 1 calc R U . . .
H40B H 0.7935 0.5526 0.3967 0.096 Uiso 1 1 calc R U . . .
H40C H 0.8170 0.4750 0.4509 0.096 Uiso 1 1 calc R U . . .
O1W O 0.363(3) 0.098(3) 0.1840(16) 0.158(15) Uiso 0.44(2) 1 d . . P . .
O2W O 0.3978(16) 0.1817(15) 0.2603(9) 0.112(7) Uiso 0.56(2) 1 d . . P . .

loop_
_atom_site_aniso_label
_atom_site_aniso_U_11
_atom_site_aniso_U_22
_atom_site_aniso_U_33
_atom_site_aniso_U_23
_atom_site_aniso_U_13
_atom_site_aniso_U_12
Ru1 0.0254(2) 0.02176(19) 0.0246(2) 0.00007(16) -0.00014(15) -0.00037(16)
O1 0.055(4) 0.052(3) 0.038(3) -0.009(2) -0.015(3) 0.005(3)
O2 0.046(3) 0.058(3) 0.035(3) 0.008(2) -0.012(2) 0.003(3)
O3 0.057(4) 0.169(9) 0.110(6) 0.087(7) -0.008(4) -0.046(5)
O4 0.077(4) 0.051(3) 0.043(3) 0.014(3) 0.003(3) -0.015(3)
O5 0.057(3) 0.031(2) 0.063(3) -0.008(2) -0.019(3) -0.007(2)
O6 0.045(3) 0.065(4) 0.053(3) -0.004(3) -0.009(3) -0.016(3)
N1 0.026(3) 0.025(3) 0.031(3) -0.002(2) 0.000(2) -0.0019(19)
N2 0.027(3) 0.021(2) 0.027(2) -0.0029(19) 0.004(2) -0.0015(18)
N3 0.030(3) 0.023(2) 0.029(2) -0.0017(19) 0.000(2) -0.002(2)
N4 0.029(3) 0.025(2) 0.030(3) -0.001(2) -0.001(2) 0.000(2)
N5 0.031(3) 0.023(2) 0.028(2) 0.0022(19) 0.000(2) -0.001(2)
N6 0.027(2) 0.027(2) 0.030(2) -0.0006(19) -0.0004(18) -0.003(2)
C1 0.034(4) 0.025(3) 0.033(3) -0.002(2) -0.005(3) 0.001(2)
C2 0.038(4) 0.026(3) 0.048(4) -0.007(3) -0.003(3) -0.002(3)
C3 0.032(3) 0.031(3) 0.034(3) -0.007(3) 0.000(3) -0.005(3)
C4 0.026(3) 0.030(3) 0.032(3) -0.002(2) 0.000(3) -0.001(2)
C5 0.028(3) 0.045(4) 0.033(3) -0.003(3) -0.002(3) 0.004(3)
C6 0.032(4) 0.045(4) 0.035(4) 0.000(3) 0.001(3) 0.003(3)
C7 0.028(3) 0.033(3) 0.033(3) 0.002(3) 0.003(3) 0.005(2)
C8 0.032(3) 0.033(3) 0.035(3) 0.009(3) 0.002(3) 0.006(3)
C9 0.039(4) 0.023(3) 0.040(4) -0.001(3) 0.009(3) 0.003(3)
C10 0.038(4) 0.023(3) 0.034(3) -0.001(2) 0.005(3) 0.000(2)
C11 0.025(3) 0.025(3) 0.027(3) 0.000(2) 0.004(2) 0.002(2)
C12 0.023(3) 0.026(3) 0.030(3) 0.002(2) 0.003(3) 0.001(2)
C13 0.030(3) 0.034(3) 0.040(3) 0.005(3) 0.000(2) 0.006(3)
C14 0.029(3) 0.049(4) 0.051(4) 0.001(3) -0.001(3) 0.003(3)
C15 0.032(4) 0.057(5) 0.058(5) 0.002(4) 0.009(3) -0.008(3)
C16 0.035(4) 0.052(4) 0.040(4) 0.008(3) 0.001(3) -0.008(3)
C17 0.044(4) 0.080(6) 0.047(4) 0.020(4) -0.002(4) -0.021(4)
C18 0.054(5) 0.045(4) 0.029(3) 0.009(3) 0.000(3) -0.013(3)
C19 0.048(4) 0.031(3) 0.029(3) 0.001(3) -0.005(3) -0.003(3)
C20 0.059(5) 0.029(3) 0.036(4) 0.008(3) -0.005(3) 0.004(3)
C21 0.046(4) 0.038(3) 0.042(4) 0.002(3) -0.010(3) 0.010(3)
C22 0.034(4) 0.038(4) 0.037(4) 0.003(3) -0.002(3) 0.007(3)
C23 0.034(3) 0.027(3) 0.031(3) -0.001(2) -0.004(3) 0.000(3)
C24 0.030(3) 0.033(3) 0.029(3) -0.001(2) 0.000(2) -0.004(2)
C25 0.037(3) 0.035(3) 0.030(3) -0.005(3) 0.005(3) 0.004(3)
C26 0.060(5) 0.037(4) 0.034(3) -0.008(3) 0.000(3) 0.005(3)
C27 0.056(4) 0.030(3) 0.032(3) -0.005(2) -0.010(4) 0.002(3)
C28 0.044(4) 0.027(3) 0.033(3) 0.000(2) -0.011(3) -0.003(3)
C29 0.042(4) 0.035(3) 0.044(4) 0.000(3) -0.014(3) -0.008(3)
C30 0.035(4) 0.046(4) 0.040(4) 0.006(3) -0.007(3) -0.015(3)
C31 0.038(4) 0.033(3) 0.035(3) 0.006(3) -0.005(3) -0.007(3)
C32 0.037(4) 0.044(4) 0.046(4) 0.006(3) 0.000(3) -0.011(3)
C33 0.036(3) 0.049(4) 0.035(3) 0.002(3) 0.009(2) 0.000(3)
C34 0.036(3) 0.034(3) 0.031(3) 0.002(3) 0.000(2) 0.000(3)
C35 0.031(3) 0.029(3) 0.032(3) 0.007(2) -0.006(2) -0.003(2)
C36 0.039(3) 0.023(3) 0.028(3) 0.001(2) -0.005(3) 0.000(2)
Cl1 0.0498(8) 0.0459(9) 0.0440(8) 0.0085(8) 0.0068(6) 0.0120(8)
Cl2 0.0401(7) 0.0466(9) 0.0355(7) -0.0034(7) -0.0044(6) 0.0037(7)

loop_
_atom_type_symbol
_atom_type_description
_atom_type_scat_dispersion_real
_atom_type_scat_dispersion_imag
_atom_type_scat_source
C C 0.0181 0.0091 'International Tables Vol C Tables 4.2.6.8 and 6.1.1.4'
H H 0.0000 0.0000 'International Tables Vol C Tables 4.2.6.8 and 6.1.1.4'
Cl Cl 0.3639 0.7018 'International Tables Vol C Tables 4.2.6.8 and 6.1.1.4'
N N 0.0311 0.0180 'International Tables Vol C Tables 4.2.6.8 and 6.1.1.4'
O O 0.0492 0.0322 'International Tables Vol C Tables 4.2.6.8 and 6.1.1.4'
Ru Ru 0.0552 3.2960 'International Tables Vol C Tables 4.2.6.8 and 6.1.1.4'

loop_
_geom_angle_atom_site_label_1
_geom_angle_atom_site_label_2
_geom_angle_atom_site_label_3
_geom_angle
_geom_angle_site_symmetry_1
_geom_angle_site_symmetry_3
N5 Ru1 N2 95.3(2) . .
N5 Ru1 N6 79.3(2) . .
N2 Ru1 N6 88.8(2) . .
N5 Ru1 N3 95.6(2) . .
N2 Ru1 N3 97.5(2) . .
N6 Ru1 N3 172.22(19) . .
N5 Ru1 N1 173.9(2) . .
N2 Ru1 N1 78.55(19) . .
N6 Ru1 N1 100.5(2) . .
N3 Ru1 N1 85.2(2) . .
N5 Ru1 N4 87.46(19) . .
N2 Ru1 N4 175.9(2) . .
N6 Ru1 N4 94.7(2) . .
N3 Ru1 N4 79.1(2) . .
N1 Ru1 N4 98.6(2) . .
C12 N1 C1 117.6(5) . .
C12 N1 Ru1 114.8(4) . .
C1 N1 Ru1 127.0(4) . .
C10 N2 C11 117.4(6) . .
C10 N2 Ru1 127.5(5) . .
C11 N2 Ru1 115.1(4) . .
C13 N3 C24 118.3(5) . .
C13 N3 Ru1 127.4(4) . .
C24 N3 Ru1 114.3(4) . .
C22 N4 C23 117.8(6) . .
C22 N4 Ru1 127.4(5) . .
C23 N4 Ru1 114.7(4) . .
C36 N5 C25 117.8(6) . .
C36 N5 Ru1 115.4(4) . .
C25 N5 Ru1 126.8(5) . .
C34 N6 C35 118.3(5) . .
C34 N6 Ru1 127.4(4) . .
C35 N6 Ru1 114.3(4) . .
N1 C1 C2 122.3(6) . .
N1 C1 H1 118.8 . .
C2 C1 H1 118.9 . .
C3 C2 C1 119.2(6) . .
C3 C2 H2 120.4 . .
C1 C2 H2 120.4 . .
C2 C3 C4 118.7(6) . .
C2 C3 H3 120.6 . .
C4 C3 H3 120.6 . .
C12 C4 C3 119.4(6) . .
C12 C4 C5 119.1(6) . .
C3 C4 C5 121.6(6) . .
O1 C5 C6 119.9(7) . .
O1 C5 C4 121.5(6) . .
C6 C5 C4 118.6(7) . .
O2 C6 C7 120.9(7) . .
O2 C6 C5 120.2(7) . .
C7 C6 C5 118.9(7) . .
C11 C7 C8 118.7(6) . .
C11 C7 C6 119.1(6) . .
C8 C7 C6 122.2(6) . .
C9 C8 C7 118.3(6) . .
C9 C8 H8 120.9 . .
C7 C8 H8 120.9 . .
C10 C9 C8 120.0(6) . .
C10 C9 H9 120.0 . .
C8 C9 H9 120.0 . .
N2 C10 C9 122.6(6) . .
N2 C10 H10 118.7 . .
C9 C10 H10 118.7 . .
N2 C11 C7 123.0(6) . .
N2 C11 C12 115.0(6) . .
C7 C11 C12 122.0(6) . .
N1 C12 C4 122.7(6) . .
N1 C12 C11 115.2(6) . .
C4 C12 C11 122.1(6) . .
N3 C13 C14 122.5(6) . .
N3 C13 H13 118.8 . .
C14 C13 H13 118.8 . .
C15 C14 C13 119.2(7) . .
C15 C14 H14 120.4 . .
C13 C14 H14 120.4 . .
C14 C15 C16 118.7(7) . .
C14 C15 H15 120.6 . .
C16 C15 H15 120.6 . .
C24 C16 C15 119.8(7) . .
C24 C16 C17 119.3(7) . .
C15 C16 C17 120.8(7) . .
O3 C17 C16 122.6(9) . .
O3 C17 C18 118.9(8) . .
C16 C17 C18 118.5(7) . .
O4 C18 C19 122.1(8) . .
O4 C18 C17 119.9(7) . .
C19 C18 C17 117.9(6) . .
C20 C19 C23 119.6(7) . .
C20 C19 C18 122.0(6) . .
C23 C19 C18 118.4(7) . .
C21 C20 C19 118.8(6) . .
C21 C20 H20 120.6 . .
C19 C20 H20 120.6 . .
C20 C21 C22 119.6(7) . .
C20 C21 H21 120.2 . .
C22 C21 H21 120.2 . .
N4 C22 C21 122.5(7) . .
N4 C22 H22 118.7 . .
C21 C22 H22 118.7 . .
N4 C23 C19 121.7(6) . .
N4 C23 C24 115.1(6) . .
C19 C23 C24 123.2(7) . .
N3 C24 C16 121.5(6) . .
N3 C24 C23 116.6(6) . .
C16 C24 C23 121.9(6) . .
N5 C25 C26 121.8(7) . .
N5 C25 H25 119.1 . .
C26 C25 H25 119.1 . .
C27 C26 C25 119.8(7) . .
C27 C26 H26 120.1 . .
C25 C26 H26 120.1 . .
C26 C27 C28 119.0(6) . .
C26 C27 H27 120.5 . .
C28 C27 H27 120.5 . .
C27 C28 C36 119.4(7) . .
C27 C28 C29 122.7(6) . .
C36 C28 C29 117.9(6) . .
O5 C29 C30 121.4(7) . .
O5 C29 C28 120.1(7) . .
C30 C29 C28 118.5(6) . .
O6 C30 C31 120.7(7) . .
O6 C30 C29 120.1(7) . .
C31 C30 C29 119.2(6) . .
C35 C31 C32 118.6(7) . .
C35 C31 C30 119.1(7) . .
C32 C31 C30 122.3(6) . .
C33 C32 C31 118.4(7) . .
C33 C32 H32 120.8 . .
C31 C32 H32 120.8 . .
C34 C33 C32 119.7(6) . .
C34 C33 H33 120.2 . .
C32 C33 H33 120.2 . .
N6 C34 C33 122.3(6) . .
N6 C34 H34 118.9 . .
C33 C34 H34 118.9 . .
N6 C35 C31 122.7(6) . .
N6 C35 C36 116.0(6) . .
C31 C35 C36 121.3(6) . .
N5 C36 C28 122.1(6) . .
N5 C36 C35 115.0(6) . .
C28 C36 C35 122.9(6) . .
O10 Cl1 O9 105.0(7) . .
O10 Cl1 O8 111.9(7) . .
O9 Cl1 O8 105.6(7) . .
O10 Cl1 O7 110.6(7) . .
O9 Cl1 O7 106.2(6) . .
O8 Cl1 O7 116.7(7) . .
O13 Cl2 O14 110.2(4) . .
O13 Cl2 O12 109.4(3) . .
O14 Cl2 O12 109.6(4) . .
O13 Cl2 O11 109.4(4) . .
O14 Cl2 O11 109.2(3) . .
O12 Cl2 O11 109.1(4) . .
N7 C37 C38 177.7(12) . .
C37 C38 H38A 109.5 . .
C37 C38 H38B 109.5 . .
H38A C38 H38B 109.5 . .
C37 C38 H38C 109.5 . .
H38A C38 H38C 109.5 . .
H38B C38 H38C 109.5 . .
N8 C39 C40 179.5(11) . .
C39 C40 H40A 109.5 . .
C39 C40 H40B 109.5 . .
H40A C40 H40B 109.5 . .
C39 C40 H40C 109.5 . .
H40A C40 H40C 109.5 . .
H40B C40 H40C 109.5 . .

loop_
_geom_bond_atom_site_label_1
_geom_bond_atom_site_label_2
_geom_bond_distance
_geom_bond_site_symmetry_2
Ru1 N5 2.053(5) .
Ru1 N2 2.068(5) .
Ru1 N6 2.069(5) .
Ru1 N3 2.070(5) .
Ru1 N1 2.071(5) .
Ru1 N4 2.072(5) .
O1 C5 1.227(9) .
O2 C6 1.227(9) .
O3 C17 1.218(11) .
O4 C18 1.213(9) .
O5 C29 1.221(9) .
O6 C30 1.238(9) .
N1 C12 1.355(8) .
N1 C1 1.356(8) .
N2 C10 1.348(8) .
N2 C11 1.358(8) .
N3 C13 1.342(8) .
N3 C24 1.354(8) .
N4 C22 1.347(9) .
N4 C23 1.361(9) .
N5 C36 1.350(9) .
N5 C25 1.355(8) .
N6 C34 1.340(8) .
N6 C35 1.349(8) .
C1 C2 1.393(9) .
C1 H1 0.9500 .
C2 C3 1.378(10) .
C2 H2 0.9500 .
C3 C4 1.392(9) .
C3 H3 0.9500 .
C4 C12 1.374(9) .
C4 C5 1.504(9) .
C5 C6 1.492(8) .
C6 C7 1.489(10) .
C7 C11 1.381(9) .
C7 C8 1.397(9) .
C8 C9 1.383(10) .
C8 H8 0.9500 .
C9 C10 1.374(10) .
C9 H9 0.9500 .
C10 H10 0.9500 .
C11 C12 1.469(8) .
C13 C14 1.390(9) .
C13 H13 0.9500 .
C14 C15 1.363(11) .
C14 H14 0.9500 .
C15 C16 1.390(11) .
C15 H15 0.9500 .
C16 C24 1.377(10) .
C16 C17 1.490(11) .
C17 C18 1.520(12) .
C18 C19 1.493(11) .
C19 C20 1.377(11) .
C19 C23 1.392(10) .
C20 C21 1.374(12) .
C20 H20 0.9500 .
C21 C22 1.384(10) .
C21 H21 0.9500 .
C22 H22 0.9500 .
C23 C24 1.453(9) .
C25 C26 1.394(10) .
C25 H25 0.9500 .
C26 C27 1.366(12) .
C26 H26 0.9500 .
C27 C28 1.374(11) .
C27 H27 0.9500 .
C28 C36 1.395(9) .
C28 C29 1.507(10) .
C29 C30 1.492(9) .
C30 C31 1.487(10) .
C31 C35 1.392(10) .
C31 C32 1.394(11) .
C32 C33 1.388(10) .
C32 H32 0.9500 .
C33 C34 1.386(9) .
C33 H33 0.9500 .
C34 H34 0.9500 .
C35 C36 1.468(10) .
Cl1 O10 1.391(11) .
Cl1 O9 1.403(11) .
Cl1 O8 1.413(12) .
Cl1 O7 1.453(11) .
Cl2 O13 1.436(7) .
Cl2 O14 1.443(6) .
Cl2 O12 1.445(6) .
Cl2 O11 1.451(5) .
N7 C37 1.140(12) .
N8 C39 1.116(12) .
C37 C38 1.443(14) .
C38 H38A 0.9800 .
C38 H38B 0.9800 .
C38 H38C 0.9800 .
C39 C40 1.458(12) .
C40 H40A 0.9800 .
C40 H40B 0.9800 .
C40 H40C 0.9800 .
